data_4133060
loop_
_publ_author_name
'Hua, Xiu-Ni'
'Liao, Wei-Qiang'
'Tang, Yuan-Yuan'
'Li, Peng-Fei'
'Shi, Ping-Ping'
'Zhao, Dewei'
'Xiong, Ren-Gen'

_publ_section_title
;
 A Room-Temperature Hybrid Lead Iodide Perovskite Ferroelectric.
;
_journal_issue 38
_journal_name_full 'Journal of the American Chemical Society'
_journal_page_first 12296
_journal_page_last 12302
_journal_paper_doi 10.1021/jacs.8b08286
_journal_volume 140
_journal_year 2018
_chemical_formula_moiety '[(BrCH2)(CH3)3N)], PbI3'
_chemical_formula_sum 'C4 H11 Br I3 N Pb'
_chemical_formula_weight 740.94
_space_group_crystal_system hexagonal
_space_group_IT_number 194
_space_group_name_Hall '-P 6c 2c'
_space_group_name_H-M_alt 'P 63/m m c'
_atom_sites_solution_hydrogens difmap
_audit_creation_method SHELXL-2014/7
_cell_angle_alpha 90
_cell_angle_beta 90
_cell_angle_gamma 120
_cell_formula_units_Z 2
_cell_length_a 10.0802(5)
_cell_length_b 10.0802(5)
_cell_length_c 8.0696(5)
_cell_measurement_reflns_used 1114
_cell_measurement_temperature 298(2)
_cell_measurement_theta_max 24.3310
_cell_measurement_theta_min 3.4170
_cell_volume 710.10(7)
_computing_structure_refinement 'SHELXL-2014/7 (Sheldrick, 2014)'
_diffrn_ambient_temperature 298(2)
_diffrn_measured_fraction_theta_full 0.996
_diffrn_measured_fraction_theta_max 0.996
_diffrn_measurement_device_type 'XtaLAB Synergy R, DW system, HyPix'
_diffrn_radiation_type MoK\a
_diffrn_radiation_wavelength 0.71073
_diffrn_reflns_av_R_equivalents 0.0231
_diffrn_reflns_av_unetI/netI 0.0140
_diffrn_reflns_Laue_measured_fraction_full 0.996
_diffrn_reflns_Laue_measured_fraction_max 0.996
_diffrn_reflns_limit_h_max 9
_diffrn_reflns_limit_h_min -11
_diffrn_reflns_limit_k_max 11
_diffrn_reflns_limit_k_min -11
_diffrn_reflns_limit_l_max 8
_diffrn_reflns_limit_l_min -9
_diffrn_reflns_number 2788
_diffrn_reflns_point_group_measured_fraction_full 0.996
_diffrn_reflns_point_group_measured_fraction_max 0.996
_diffrn_reflns_theta_full 24.988
_diffrn_reflns_theta_max 24.988
_diffrn_reflns_theta_min 2.333
_exptl_absorpt_coefficient_mu 21.169
_exptl_absorpt_correction_T_max 0.014
_exptl_absorpt_correction_T_min 0.009
_exptl_absorpt_correction_type multi-scan
_exptl_crystal_colour 'light yellow'
_exptl_crystal_density_diffrn 3.465
_exptl_crystal_description block
_exptl_crystal_F_000 636
_exptl_crystal_size_max 0.24
_exptl_crystal_size_mid 0.22
_exptl_crystal_size_min 0.20
_refine_diff_density_max 0.794
_refine_diff_density_min -0.972
_refine_diff_density_rms 0.167
_refine_ls_extinction_method none
_refine_ls_goodness_of_fit_ref 1.055
_refine_ls_hydrogen_treatment constr
_refine_ls_matrix_type full
_refine_ls_number_parameters 21
_refine_ls_number_reflns 266
_refine_ls_number_restraints 16
_refine_ls_restrained_S_all 1.035
_refine_ls_R_factor_all 0.0549
_refine_ls_R_factor_gt 0.0486
_refine_ls_shift/su_max 0.000
_refine_ls_shift/su_mean 0.000
_refine_ls_structure_factor_coef Fsqd
_refine_ls_weighting_details 'w=1/[\s^2^(Fo^2^)+(0.1141P)^2^+1.8916P] where P=(Fo^2^+2Fc^2^)/3'
_refine_ls_weighting_scheme calc
_refine_ls_wR_factor_gt 0.1600
_refine_ls_wR_factor_ref 0.1686
_reflns_Friedel_coverage 0.000
_reflns_number_gt 226
_reflns_number_total 266
_reflns_threshold_expression 'I > 2\s(I)'
_cod_data_source_file ja8b08286_si_005.cif
_cod_data_source_block P63MMC1
_cod_depositor_comments
;
The following automatic conversions were performed:

data item '_exptl_absorpt_correction_type' value 'Multi-scan' was
changed to 'multi-scan' in accordance with the
/home/saulius/struct/COD-crude-data/automatic-downloads/DataCite-retrospective/ACS/depositions/lib/dictionaries/cif_core.dic
dictionary named 'cif_core.dic' version 2.4.2 last updated on
2011-04-26.

Automatic conversion script
Id: cif_fix_values 6909 2019-04-08 15:41:33Z antanas 
;
_cod_original_cell_volume 710.10(8)
_cod_database_code 4133060
_shelx_shelxl_version_number 2014/7
_shelx_space_group_comment
;
The symmetry employed for this shelxl refinement is uniquely defined
by the following loop, which should always be used as a source of
symmetry information in preference to the above space-group names.
They are only intended as comments.
;

loop_
_space_group_symop_operation_xyz
'x, y, z'
'-y, x-y, z'
'-x+y, -x, z'
'-x, -y, z+1/2'
'y, -x+y, z+1/2'
'x-y, x, z+1/2'
'y, x, -z'
'x-y, -y, -z'
'-x, -x+y, -z'
'-y, -x, -z+1/2'
'-x+y, y, -z+1/2'
'x, x-y, -z+1/2'
'-x, -y, -z'
'y, -x+y, -z'
'x-y, x, -z'
'x, y, -z-1/2'
'-y, x-y, -z-1/2'
'-x+y, -x, -z-1/2'
'-y, -x, z'
'-x+y, y, z'
'x, x-y, z'
'y, x, z-1/2'
'x-y, -y, z-1/2'
'-x, -x+y, z-1/2'

loop_
_atom_site_label
_atom_site_type_symbol
_atom_site_fract_x
_atom_site_fract_y
_atom_site_fract_z
_atom_site_U_iso_or_equiv
_atom_site_adp_type
_atom_site_occupancy
_atom_site_site_symmetry_order
_atom_site_calc_flag
_atom_site_refinement_flags_posn
_atom_site_refinement_flags_adp
_atom_site_refinement_flags_occupancy
N1 N 0.6667 0.3333 0.7500 0.183(18) Uani 1 12 d DS TU P
C1 C 0.818(3) 0.4088(13) 0.874(3) 0.209(18) Uani 0.6667 2 d DS TU P
H1A H 0.8988 0.5052 0.8368 0.251 Uiso 0.6667 1 d R U P
H1B H 0.8561 0.3395 0.8956 0.251 Uiso 0.25 1 d R U P
Br1 Br 0.7126(16) 0.425(3) 1.045(3) 0.241(13) Uani 0.1667 2 d DS TU P
Pb1 Pb 1.0000 1.0000 0.0000 0.0989(9) Uani 1 12 d S T P
I1 I 0.85598(13) 0.7120(3) 0.2500 0.1445(12) Uani 1 4 d S T P

loop_
_atom_site_aniso_label
_atom_site_aniso_U_11
_atom_site_aniso_U_22
_atom_site_aniso_U_33
_atom_site_aniso_U_23
_atom_site_aniso_U_13
_atom_site_aniso_U_12
N1 0.18(3) 0.18(3) 0.18(5) 0.000 0.000 0.092(14)
C1 0.21(4) 0.23(3) 0.17(4) -0.007(10) -0.01(2) 0.107(18)
Br1 0.25(2) 0.182(19) 0.27(3) -0.022(19) -0.011(9) 0.091(10)
Pb1 0.1146(11) 0.1146(11) 0.0677(11) 0.000 0.000 0.0573(5)
I1 0.179(2) 0.1088(15) 0.1223(18) 0.000 0.000 0.0544(8)

loop_
_atom_type_symbol
_atom_type_description
_atom_type_scat_dispersion_real
_atom_type_scat_dispersion_imag
_atom_type_scat_source
C C 0.0033 0.0016 'International Tables Vol C Tables 4.2.6.8 and 6.1.1.4'
H H 0.0000 0.0000 'International Tables Vol C Tables 4.2.6.8 and 6.1.1.4'
N N 0.0061 0.0033 'International Tables Vol C Tables 4.2.6.8 and 6.1.1.4'
Br Br -0.2901 2.4595 'International Tables Vol C Tables 4.2.6.8 and 6.1.1.4'
I I -0.4742 1.8119 'International Tables Vol C Tables 4.2.6.8 and 6.1.1.4'
Pb Pb -3.3944 10.1111 'International Tables Vol C Tables 4.2.6.8 and 6.1.1.4'

loop_
_geom_angle_atom_site_label_1
_geom_angle_atom_site_label_2
_geom_angle_atom_site_label_3
_geom_angle
_geom_angle_site_symmetry_1
_geom_angle_site_symmetry_3
C1 N1 C1 74.5(19) 17_657 2_655
C1 N1 C1 133.1(6) 17_657 .
C1 N1 C1 87.2(14) 2_655 .
C1 N1 C1 87.2(14) 17_657 18_667
C1 N1 C1 133.1(6) 2_655 18_667
C1 N1 C1 133.1(6) . 18_667
C1 N1 C1 87.2(14) 17_657 16_557
C1 N1 C1 133.1(6) 2_655 16_557
C1 N1 C1 74.5(19) . 16_557
C1 N1 C1 87.2(14) 18_667 16_557
C1 N1 C1 133.1(6) 17_657 3_665
C1 N1 C1 87.2(14) 2_655 3_665
C1 N1 C1 87.2(14) . 3_665
C1 N1 C1 74.5(19) 18_667 3_665
C1 N1 C1 133.1(6) 16_557 3_665
N1 C1 Br1 93.4(13) . 3_665
N1 C1 Br1 93.4(13) . .
Br1 C1 Br1 45.5(18) 3_665 .
N1 C1 C1 52.8(9) . 16_557
Br1 C1 C1 140.2(7) 3_665 16_557
Br1 C1 C1 140.2(7) . 16_557
Br1 Br1 Br1 60.000(7) 2_655 3_665
Br1 Br1 C1 67.2(9) 2_655 2_655
Br1 Br1 C1 104.4(10) 3_665 2_655
Br1 Br1 C1 104.4(10) 2_655 .
Br1 Br1 C1 67.2(9) 3_665 .
C1 Br1 C1 78.9(14) 2_655 .
I1 Pb1 I1 95.02(4) . 14_565
I1 Pb1 I1 84.98(4) . 2_765
I1 Pb1 I1 180.00(5) 14_565 2_765
I1 Pb1 I1 95.02(4) . 15_655
I1 Pb1 I1 84.98(4) 14_565 15_655
I1 Pb1 I1 95.02(4) 2_765 15_655
I1 Pb1 I1 84.98(4) . 3_675
I1 Pb1 I1 95.02(4) 14_565 3_675
I1 Pb1 I1 84.98(4) 2_765 3_675
I1 Pb1 I1 180.0 15_655 3_675
I1 Pb1 I1 180.00(7) . 13_775
I1 Pb1 I1 84.98(4) 14_565 13_775
I1 Pb1 I1 95.02(4) 2_765 13_775
I1 Pb1 I1 84.98(4) 15_655 13_775
I1 Pb1 I1 95.02(4) 3_675 13_775
Pb1 I1 Pb1 77.48(5) 4_775 .

loop_
_geom_bond_atom_site_label_1
_geom_bond_atom_site_label_2
_geom_bond_distance
_geom_bond_site_symmetry_2
N1 C1 1.65(2) 17_657
N1 C1 1.65(2) 2_655
N1 C1 1.65(2) .
N1 C1 1.65(2) 18_667
N1 C1 1.65(2) 16_557
N1 C1 1.65(2) 3_665
C1 Br1 1.795(19) 3_665
C1 Br1 1.795(19) .
C1 C1 2.00(5) 16_557
Br1 Br1 1.39(5) 2_655
Br1 Br1 1.39(5) 3_665
Br1 C1 1.795(19) 2_655
Pb1 I1 3.2238(17) .
Pb1 I1 3.2238(17) 14_565
Pb1 I1 3.2238(18) 2_765
Pb1 I1 3.2238(17) 15_655
Pb1 I1 3.2238(17) 3_675
Pb1 I1 3.2238(17) 13_775
I1 Pb1 3.2238(17) 4_775
